data_4320216
loop_
_publ_author_name
'Kie-Moon Sung'
'R. H. Holm'

_publ_section_title
;
 Substitution and Oxidation Reactions of Bis(dithiolene)tungsten Complexes
 of Potential Relevance to Enzyme Sites
;
_journal_name_full 'Inorganic Chemistry'
_journal_page_first 4518
_journal_page_last 4525
_journal_paper_doi 10.1021/ic010421x
_journal_volume 40
_journal_year 2001
_chemical_formula_sum 'C28 H42 N S4 Se2 W'
_chemical_formula_weight 862.64
_chemical_name_systematic
;
?
;
_space_group_IT_number 61
_symmetry_cell_setting orthorhombic
_symmetry_space_group_name_Hall '-P 2ac 2ab'
_symmetry_space_group_name_H-M 'P b c a'
_atom_sites_solution_hydrogens geom
_atom_sites_solution_primary direct
_atom_sites_solution_secondary difmap
_audit_creation_method SHELXL-97
_cell_angle_alpha 90.00
_cell_angle_beta 90.00
_cell_angle_gamma 90.00
_cell_formula_units_Z 8
_cell_length_a 13.3253(19)
_cell_length_b 20.196(3)
_cell_length_c 24.352(4)
_cell_measurement_temperature 213(2)
_cell_volume 6553.6(17)
_computing_cell_refinement 'Bruker SMART'
_computing_data_collection 'Bruker SMART'
_computing_data_reduction 'Bruker SHELXTL'
_computing_molecular_graphics 'Bruker SHELXTL'
_computing_publication_material 'Bruker SHELXTL'
_computing_structure_refinement 'SHELXL-97 (Sheldrick, 1997)'
_computing_structure_solution 'SHELXS-97 (Sheldrick, 1990)'
_diffrn_ambient_temperature 213(2)
_diffrn_measured_fraction_theta_full 0.994
_diffrn_measured_fraction_theta_max 0.994
_diffrn_measurement_device_type 'CCD area detector'
_diffrn_measurement_method 'phi and omega scans'
_diffrn_radiation_monochromator graphite
_diffrn_radiation_source 'fine-focus sealed tube'
_diffrn_radiation_type MoK\a
_diffrn_radiation_wavelength 0.71073
_diffrn_reflns_av_R_equivalents 0.1220
_diffrn_reflns_av_sigmaI/netI 0.0735
_diffrn_reflns_limit_h_max 17
_diffrn_reflns_limit_h_min -17
_diffrn_reflns_limit_k_max 26
_diffrn_reflns_limit_k_min -15
_diffrn_reflns_limit_l_max 29
_diffrn_reflns_limit_l_min -32
_diffrn_reflns_number 42332
_diffrn_reflns_theta_full 28.29
_diffrn_reflns_theta_max 28.29
_diffrn_reflns_theta_min 1.67
_exptl_absorpt_coefficient_mu 6.020
_exptl_absorpt_correction_type SADABS
_exptl_crystal_density_diffrn 1.749
_exptl_crystal_density_method 'not measured'
_exptl_crystal_F_000 3384
_exptl_crystal_size_max 0.12
_exptl_crystal_size_mid 0.10
_exptl_crystal_size_min 0.05
_refine_diff_density_max 1.266
_refine_diff_density_min -1.584
_refine_diff_density_rms 0.188
_refine_ls_extinction_method none
_refine_ls_goodness_of_fit_ref 1.044
_refine_ls_hydrogen_treatment mixed
_refine_ls_matrix_type full
_refine_ls_number_parameters 325
_refine_ls_number_reflns 8087
_refine_ls_number_restraints 0
_refine_ls_restrained_S_all 1.044
_refine_ls_R_factor_all 0.0800
_refine_ls_R_factor_gt 0.0459
_refine_ls_shift/su_max 0.001
_refine_ls_shift/su_mean 0.000
_refine_ls_structure_factor_coef Fsqd
_refine_ls_weighting_details 'calc w=1/[\s^2^(Fo^2^)+(0.0377P)^2^+11.6936P] where P=(Fo^2^+2Fc^2^)/3'
_refine_ls_weighting_scheme calc
_refine_ls_wR_factor_gt 0.0916
_refine_ls_wR_factor_ref 0.1062
_reflns_number_gt 5664
_reflns_number_total 8087
_reflns_threshold_expression >2sigma(I)
_cod_data_source_file ic010421x_7.cif
_cod_data_source_block (Et4N)[W(SePh)2(S2C2Me2)2]
_cod_depositor_comments
;
The following automatic conversions were performed:

'_symmetry_cell_setting' value 'Orthorhombic' changed to
'orthorhombic' according to the built-in table from CIF Core
dictionary named 'cif_core.dic' version 2.4.1 from 2010-06-29.

Automatic conversion script
Id: cif_fix_values 1646 2011-03-28 12:23:43Z adriana 
;
_cod_original_cell_volume 6553.7(16)
_cod_database_code 4320216

loop_
_symmetry_equiv_pos_as_xyz
'x, y, z'
'-x+1/2, -y, z+1/2'
'-x, y+1/2, -z+1/2'
'x+1/2, -y+1/2, -z'
'-x, -y, -z'
'x-1/2, y, -z-1/2'
'x, -y-1/2, z-1/2'
'-x-1/2, y-1/2, z'

loop_
_atom_site_label
_atom_site_type_symbol
_atom_site_fract_x
_atom_site_fract_y
_atom_site_fract_z
_atom_site_U_iso_or_equiv
_atom_site_adp_type
_atom_site_occupancy
_atom_site_symmetry_multiplicity
_atom_site_calc_flag
_atom_site_refinement_flags
_atom_site_disorder_assembly
_atom_site_disorder_group
W1 W 0.917492(17) 0.144496(11) 0.387505(9) 0.02575(8) Uani 1 1 d . . .
Se1 Se 0.97706(5) 0.24716(3) 0.43902(3) 0.03248(15) Uani 1 1 d . . .
Se2 Se 0.82696(5) 0.22397(3) 0.32298(2) 0.03056(14) Uani 1 1 d . . .
S4 S 0.75378(12) 0.10214(8) 0.40201(7) 0.0365(4) Uani 1 1 d . . .
S1 S 1.09234(11) 0.12923(8) 0.37625(7) 0.0326(3) Uani 1 1 d . . .
S2 S 0.91752(13) 0.07952(9) 0.30622(7) 0.0404(4) Uani 1 1 d . . .
S3 S 0.93815(13) 0.10092(9) 0.47703(7) 0.0402(4) Uani 1 1 d . . .
C20 C 0.7584(6) 0.3567(3) 0.3364(3) 0.0478(18) Uani 1 1 d . . .
H20A H 0.7834 0.3618 0.3010 0.057 Uiso 1 1 calc R . .
C9 C 1.0271(5) 0.3125(3) 0.3883(3) 0.0346(14) Uani 1 1 d . . .
C1 C 1.1169(5) 0.0801(3) 0.3190(3) 0.0363(15) Uani 1 1 d . . .
C15 C 0.7690(5) 0.2961(3) 0.3634(3) 0.0341(14) Uani 1 1 d . . .
C16 C 0.7309(5) 0.2905(3) 0.4168(3) 0.0376(15) Uani 1 1 d . . .
H16A H 0.7370 0.2506 0.4357 0.045 Uiso 1 1 calc R . .
C2 C 1.0407(5) 0.0608(3) 0.2871(3) 0.0396(16) Uani 1 1 d . . .
C6 C 0.7499(5) 0.0576(3) 0.4632(3) 0.0386(15) Uani 1 1 d . . .
C10 C 1.0668(5) 0.2968(3) 0.3377(3) 0.0390(16) Uani 1 1 d . . .
H10A H 1.0642 0.2535 0.3249 0.047 Uiso 1 1 calc R . .
C5 C 0.8291(5) 0.0587(3) 0.4966(3) 0.0392(16) Uani 1 1 d . . .
C17 C 0.6848(5) 0.3431(4) 0.4415(3) 0.0472(18) Uani 1 1 d . . .
H17A H 0.6609 0.3390 0.4772 0.057 Uiso 1 1 calc R . .
C11 C 1.1109(6) 0.3462(4) 0.3058(4) 0.052(2) Uani 1 1 d . . .
H11A H 1.1383 0.3355 0.2719 0.062 Uiso 1 1 calc R . .
C7 C 0.8358(6) 0.0228(4) 0.5515(3) 0.054(2) Uani 1 1 d . . .
H7A H 0.7736 0.0005 0.5587 0.081 Uiso 1 1 calc R . .
H7B H 0.8488 0.0543 0.5802 0.081 Uiso 1 1 calc R . .
H7C H 0.8893 -0.0090 0.5502 0.081 Uiso 1 1 calc R . .
C3S C 0.4660(5) 0.3150(4) 0.3675(3) 0.0479(18) Uani 1 1 d . . .
H3SA H 0.4546 0.3348 0.4032 0.057 Uiso 1 1 calc R . .
H3SB H 0.5380 0.3128 0.3619 0.057 Uiso 1 1 calc R . .
C1S C 0.4799(5) 0.2083(4) 0.4133(3) 0.0475(18) Uani 1 1 d . . .
H1SA H 0.4726 0.2333 0.4471 0.057 Uiso 1 1 calc R . .
H1SB H 0.5507 0.2075 0.4042 0.057 Uiso 1 1 calc R . .
C3 C 1.2255(5) 0.0667(4) 0.3070(4) 0.064(2) Uani 1 1 d . . .
H3A H 1.2307 0.0392 0.2749 0.096 Uiso 1 1 calc R . .
H3B H 1.2555 0.0445 0.3377 0.096 Uiso 1 1 calc R . .
H3C H 1.2597 0.1078 0.3005 0.096 Uiso 1 1 calc R . .
C19 C 0.7107(6) 0.4100(3) 0.3622(4) 0.060(2) Uani 1 1 d . . .
H19A H 0.7045 0.4503 0.3441 0.072 Uiso 1 1 calc R . .
C8 C 0.6553(6) 0.0193(4) 0.4741(4) 0.061(2) Uani 1 1 d . . .
H8A H 0.6611 -0.0036 0.5085 0.091 Uiso 1 1 calc R . .
H8B H 0.6449 -0.0122 0.4451 0.091 Uiso 1 1 calc R . .
H8C H 0.5994 0.0492 0.4755 0.091 Uiso 1 1 calc R . .
C4 C 1.0531(6) 0.0217(4) 0.2343(3) 0.061(2) Uani 1 1 d . . .
H4A H 1.1231 0.0143 0.2275 0.092 Uiso 1 1 calc R . .
H4B H 1.0246 0.0463 0.2043 0.092 Uiso 1 1 calc R . .
H4C H 1.0192 -0.0200 0.2376 0.092 Uiso 1 1 calc R . .
C18 C 0.6732(6) 0.4027(4) 0.4139(4) 0.059(2) Uani 1 1 d . . .
H18A H 0.6398 0.4377 0.4307 0.070 Uiso 1 1 calc R . .
C13 C 1.0722(9) 0.4255(4) 0.3733(5) 0.087(4) Uani 1 1 d . . .
H13A H 1.0730 0.4692 0.3853 0.104 Uiso 1 1 calc R . .
C14 C 1.0287(7) 0.3775(4) 0.4057(3) 0.058(2) Uani 1 1 d . . .
H14A H 1.0003 0.3890 0.4392 0.069 Uiso 1 1 calc R . .
C12 C 1.1142(7) 0.4096(4) 0.3236(4) 0.068(3) Uani 1 1 d . . .
H12A H 1.1447 0.4421 0.3024 0.082 Uiso 1 1 calc R . .
C7S C 0.3131(5) 0.2443(4) 0.3789(3) 0.0470(18) Uani 1 1 d . . .
H7SA H 0.2893 0.1989 0.3776 0.056 Uiso 1 1 calc R . .
H7SB H 0.2804 0.2682 0.3493 0.056 Uiso 1 1 calc R . .
C5S C 0.4428(5) 0.2105(4) 0.3136(3) 0.0449(17) Uani 1 1 d . . .
H5SA H 0.4133 0.1667 0.3151 0.054 Uiso 1 1 calc R . .
H5SB H 0.4074 0.2352 0.2855 0.054 Uiso 1 1 calc R . .
C4S C 0.4223(7) 0.3604(4) 0.3245(4) 0.069(3) Uani 1 1 d . . .
H4SA H 0.4529 0.4033 0.3274 0.103 Uiso 1 1 calc R . .
H4SB H 0.3512 0.3643 0.3300 0.103 Uiso 1 1 calc R . .
H4SC H 0.4350 0.3424 0.2886 0.103 Uiso 1 1 calc R . .
C8S C 0.2808(6) 0.2747(5) 0.4332(3) 0.063(2) Uani 1 1 d . . .
H8SA H 0.2091 0.2728 0.4363 0.094 Uiso 1 1 calc R . .
H8SB H 0.3023 0.3201 0.4346 0.094 Uiso 1 1 calc R . .
H8SC H 0.3108 0.2506 0.4629 0.094 Uiso 1 1 calc R . .
C6S C 0.5498(6) 0.2036(4) 0.2962(3) 0.059(2) Uani 1 1 d . . .
H6SA H 0.5528 0.1815 0.2613 0.089 Uiso 1 1 calc R . .
H6SB H 0.5858 0.1781 0.3231 0.089 Uiso 1 1 calc R . .
H6SC H 0.5797 0.2467 0.2931 0.089 Uiso 1 1 calc R . .
C2S C 0.4457(8) 0.1379(5) 0.4238(4) 0.078(3) Uani 1 1 d . . .
H2SA H 0.4847 0.1191 0.4530 0.117 Uiso 1 1 calc R . .
H2SB H 0.4546 0.1121 0.3911 0.117 Uiso 1 1 calc R . .
H2SC H 0.3761 0.1379 0.4339 0.117 Uiso 1 1 calc R . .
N1S N 0.4249(4) 0.2444(3) 0.3685(2) 0.0337(12) Uani 1 1 d . . .

loop_
_atom_site_aniso_label
_atom_site_aniso_U_11
_atom_site_aniso_U_22
_atom_site_aniso_U_33
_atom_site_aniso_U_23
_atom_site_aniso_U_13
_atom_site_aniso_U_12
W1 0.02581(12) 0.02739(13) 0.02405(13) 0.00223(9) 0.00103(10) -0.00121(10)
Se1 0.0365(3) 0.0351(3) 0.0258(3) -0.0036(3) -0.0018(3) -0.0019(3)
Se2 0.0328(3) 0.0348(3) 0.0241(3) 0.0023(2) -0.0013(3) 0.0020(3)
S4 0.0299(7) 0.0381(9) 0.0417(10) 0.0043(7) 0.0042(7) -0.0020(7)
S1 0.0285(7) 0.0361(9) 0.0330(9) 0.0003(6) -0.0001(7) 0.0004(6)
S2 0.0389(9) 0.0436(10) 0.0386(10) -0.0102(7) -0.0038(8) -0.0026(8)
S3 0.0414(9) 0.0466(10) 0.0325(9) 0.0122(7) -0.0011(7) -0.0010(7)
C20 0.052(4) 0.034(4) 0.057(5) 0.003(3) -0.007(4) -0.006(3)
C9 0.032(3) 0.033(3) 0.038(4) 0.003(3) -0.008(3) -0.006(3)
C1 0.040(3) 0.030(3) 0.039(4) 0.004(3) 0.013(3) 0.007(3)
C15 0.032(3) 0.038(4) 0.032(4) -0.002(3) -0.002(3) -0.001(3)
C16 0.028(3) 0.042(4) 0.043(4) -0.003(3) -0.007(3) 0.004(3)
C2 0.052(4) 0.033(4) 0.034(4) 0.001(3) 0.010(3) 0.000(3)
C6 0.039(4) 0.033(4) 0.044(4) 0.006(3) 0.012(3) -0.004(3)
C10 0.043(4) 0.035(4) 0.040(4) 0.011(3) 0.005(3) -0.004(3)
C5 0.047(4) 0.028(3) 0.043(4) 0.007(3) 0.019(3) 0.005(3)
C17 0.040(4) 0.054(5) 0.048(5) -0.013(4) -0.006(3) -0.001(3)
C11 0.050(4) 0.054(5) 0.052(5) 0.022(4) -0.004(4) -0.003(4)
C7 0.060(5) 0.051(5) 0.050(5) 0.026(4) 0.013(4) 0.004(4)
C3S 0.038(4) 0.051(5) 0.054(5) -0.005(4) 0.000(4) -0.013(3)
C1S 0.041(4) 0.073(5) 0.029(4) 0.006(3) -0.004(3) 0.008(4)
C3 0.041(4) 0.069(6) 0.083(7) -0.012(5) 0.018(4) 0.006(4)
C19 0.059(5) 0.019(3) 0.102(8) -0.008(4) -0.016(5) 0.000(3)
C8 0.054(5) 0.048(5) 0.081(6) 0.014(4) 0.017(5) -0.003(4)
C4 0.070(5) 0.054(5) 0.060(6) -0.022(4) 0.013(4) 0.007(4)
C18 0.042(4) 0.051(5) 0.083(7) -0.035(5) -0.003(4) 0.002(4)
C13 0.143(10) 0.026(4) 0.091(8) 0.005(5) -0.028(7) -0.019(5)
C14 0.091(6) 0.038(4) 0.045(5) -0.004(3) -0.012(5) -0.003(4)
C12 0.074(6) 0.056(6) 0.076(7) 0.029(5) -0.018(5) -0.016(4)
C7S 0.029(3) 0.069(5) 0.042(4) 0.000(3) 0.003(3) -0.003(3)
C5S 0.051(4) 0.047(4) 0.037(4) -0.005(3) -0.004(3) -0.012(3)
C4S 0.081(6) 0.053(5) 0.072(6) 0.024(4) 0.007(5) 0.000(4)
C8S 0.040(4) 0.095(7) 0.054(5) -0.010(5) 0.002(4) 0.003(4)
C6S 0.064(5) 0.067(6) 0.046(5) -0.018(4) 0.009(4) -0.009(4)
C2S 0.087(7) 0.074(7) 0.073(7) 0.027(5) -0.005(6) 0.014(5)
N1S 0.029(3) 0.044(3) 0.028(3) -0.002(2) -0.005(2) -0.006(2)

loop_
_atom_type_symbol
_atom_type_description
_atom_type_scat_dispersion_real
_atom_type_scat_dispersion_imag
_atom_type_scat_source
C C 0.0033 0.0016 'International Tables Vol C Tables 4.2.6.8 and 6.1.1.4'
H H 0.0000 0.0000 'International Tables Vol C Tables 4.2.6.8 and 6.1.1.4'
N N 0.0061 0.0033 'International Tables Vol C Tables 4.2.6.8 and 6.1.1.4'
S S 0.1246 0.1234 'International Tables Vol C Tables 4.2.6.8 and 6.1.1.4'
Se Se -0.0929 2.2259 'International Tables Vol C Tables 4.2.6.8 and 6.1.1.4'
W W -0.8490 6.8722 'International Tables Vol C Tables 4.2.6.8 and 6.1.1.4'

loop_
_geom_angle_atom_site_label_1
_geom_angle_atom_site_label_2
_geom_angle_atom_site_label_3
_geom_angle
_geom_angle_site_symmetry_1
_geom_angle_site_symmetry_3
_geom_angle_publ_flag
S1 W1 S3 86.77(6) . . ?
S1 W1 S4 151.24(6) . . ?
S3 W1 S4 80.54(6) . . ?
S1 W1 S2 80.29(6) . . ?
S3 W1 S2 124.21(7) . . ?
S4 W1 S2 85.69(6) . . ?
S1 W1 Se2 118.46(4) . . ?
S3 W1 Se2 148.95(5) . . ?
S4 W1 Se2 83.31(4) . . ?
S2 W1 Se2 80.46(5) . . ?
S1 W1 Se1 81.75(4) . . ?
S3 W1 Se1 79.22(5) . . ?
S4 W1 Se1 120.45(5) . . ?
S2 W1 Se1 149.23(5) . . ?
Se2 W1 Se1 86.48(2) . . ?
C9 Se1 W1 110.43(19) . . ?
C15 Se2 W1 110.6(2) . . ?
C6 S4 W1 110.0(2) . . ?
C1 S1 W1 110.6(2) . . ?
C2 S2 W1 110.0(2) . . ?
C5 S3 W1 109.6(3) . . ?
C19 C20 C15 120.6(8) . . ?
C14 C9 C10 119.1(6) . . ?
C14 C9 Se1 117.4(6) . . ?
C10 C9 Se1 123.3(5) . . ?
C2 C1 C3 124.4(7) . . ?
C2 C1 S1 119.2(5) . . ?
C3 C1 S1 116.2(6) . . ?
C20 C15 C16 118.1(6) . . ?
C20 C15 Se2 117.7(5) . . ?
C16 C15 Se2 124.1(5) . . ?
C17 C16 C15 120.5(7) . . ?
C1 C2 C4 124.2(7) . . ?
C1 C2 S2 119.7(5) . . ?
C4 C2 S2 116.1(6) . . ?
C5 C6 C8 124.4(6) . . ?
C5 C6 S4 119.4(5) . . ?
C8 C6 S4 116.2(6) . . ?
C9 C10 C11 119.7(7) . . ?
C6 C5 C7 125.1(6) . . ?
C6 C5 S3 119.9(5) . . ?
C7 C5 S3 115.0(5) . . ?
C16 C17 C18 120.8(8) . . ?
C12 C11 C10 120.9(9) . . ?
C4S C3S N1S 116.1(6) . . ?
N1S C1S C2S 115.5(6) . . ?
C18 C19 C20 119.9(8) . . ?
C19 C18 C17 120.1(7) . . ?
C12 C13 C14 120.8(8) . . ?
C9 C14 C13 120.1(9) . . ?
C11 C12 C13 119.4(8) . . ?
N1S C7S C8S 115.1(6) . . ?
C6S C5S N1S 116.2(6) . . ?
C1S N1S C7S 111.0(5) . . ?
C1S N1S C5S 110.1(5) . . ?
C7S N1S C5S 107.6(5) . . ?
C1S N1S C3S 106.8(5) . . ?
C7S N1S C3S 110.9(5) . . ?
C5S N1S C3S 110.5(5) . . ?

loop_
_geom_bond_atom_site_label_1
_geom_bond_atom_site_label_2
_geom_bond_distance
_geom_bond_site_symmetry_2
_geom_bond_publ_flag
W1 S1 2.3662(16) . ?
W1 S3 2.3671(17) . ?
W1 S4 2.3697(16) . ?
W1 S2 2.3750(17) . ?
W1 Se2 2.5496(7) . ?
W1 Se1 2.5502(7) . ?
Se1 C9 1.926(6) . ?
Se2 C15 1.920(6) . ?
S4 C6 1.741(7) . ?
S1 C1 1.741(7) . ?
S2 C2 1.747(7) . ?
S3 C5 1.751(7) . ?
C20 C19 1.398(11) . ?
C20 C15 1.397(9) . ?
C9 C14 1.381(10) . ?
C9 C10 1.377(9) . ?
C1 C2 1.337(10) . ?
C1 C3 1.501(9) . ?
C15 C16 1.401(9) . ?
C16 C17 1.367(9) . ?
C2 C4 1.518(10) . ?
C6 C5 1.333(10) . ?
C6 C8 1.503(9) . ?
C10 C11 1.394(9) . ?
C5 C7 1.523(9) . ?
C17 C18 1.386(11) . ?
C11 C12 1.352(11) . ?
C3S C4S 1.509(11) . ?
C3S N1S 1.528(8) . ?
C1S N1S 1.503(8) . ?
C1S C2S 1.515(11) . ?
C19 C18 1.362(12) . ?
C13 C12 1.371(14) . ?
C13 C14 1.377(13) . ?
C7S N1S 1.511(8) . ?
C7S C8S 1.520(10) . ?
C5S C6S 1.494(10) . ?
C5S N1S 1.520(8) . ?
